data_8102876
loop_
_publ_author_name
'Jiang-Quan Ma'
'Shou-Yong Xu'

_publ_section_title
;
 Crystal structure of tetraaquabis(dimethylformamide)nickel(II)
 tetrachloroterephthalate, [Ni(H2O)4(C3H7NO)2](C8Cl4O4)
;
_journal_issue 4
_journal_name_full 'Zeitschrift f\"ur Kristallographie - New Crystal Structures'
_journal_page_first 791
_journal_volume 225
_journal_year 2010
_chemical_formula_sum 'C14 H22 Cl4 N2 Ni O10'
_chemical_formula_weight 578.85
_chemical_name_systematic
; 
tetra-aqua-bis(dimethylformamide)-nickel(II) 
tetrachloroterephthalate, [Ni(C~3~H~7~NO)~2~(H~2~O)~4~](C~8~Cl~4~O~4~)
;
_space_group_IT_number 2
_symmetry_cell_setting triclinic
_symmetry_space_group_name_Hall '-P 1'
_symmetry_space_group_name_H-M 'P -1'
_atom_sites_solution_hydrogens geom
_atom_sites_solution_primary direct
_atom_sites_solution_secondary difmap
_audit_creation_method SHELXL-97
_cell_angle_alpha 95.874(5)
_cell_angle_beta 101.998(5)
_cell_angle_gamma 99.006(5)
_cell_formula_units_Z 1
_cell_length_a 5.736(3)
_cell_length_b 8.536(4)
_cell_length_c 12.027(6)
_cell_measurement_reflns_used 3657
_cell_measurement_temperature 296(2)
_cell_measurement_theta_max 27.50
_cell_measurement_theta_min 2.44
_cell_volume 563.3(5)
_computing_cell_refinement 'Bruker SAINT'
_computing_data_collection 'Bruker APEX2'
_computing_data_reduction 'Bruker SAINT'
_computing_molecular_graphics 'Bruker SHELXTL'
_computing_publication_material 'Bruker SHELXTL'
_computing_structure_refinement 'SHELXL-97 (Sheldrick, 2008)'
_computing_structure_solution 'SHELXS-97 (Sheldrick, 2008)'
_diffrn_ambient_temperature 296(2)
_diffrn_measured_fraction_theta_full 0.981
_diffrn_measured_fraction_theta_max 0.981
_diffrn_measurement_device_type 'CCD area detector'
_diffrn_measurement_method 'phi and omega scans'
_diffrn_radiation_monochromator graphite
_diffrn_radiation_source 'fine-focus sealed tube'
_diffrn_radiation_type MoK\a
_diffrn_radiation_wavelength 0.71073
_diffrn_reflns_av_R_equivalents 0.0398
_diffrn_reflns_av_sigmaI/netI 0.0539
_diffrn_reflns_limit_h_max 7
_diffrn_reflns_limit_h_min -7
_diffrn_reflns_limit_k_max 9
_diffrn_reflns_limit_k_min -10
_diffrn_reflns_limit_l_max 14
_diffrn_reflns_limit_l_min -14
_diffrn_reflns_number 4264
_diffrn_reflns_theta_full 26.00
_diffrn_reflns_theta_max 26.00
_diffrn_reflns_theta_min 1.75
_exptl_absorpt_coefficient_mu 1.388
_exptl_absorpt_correction_T_max 0.7141
_exptl_absorpt_correction_T_min 0.6972
_exptl_absorpt_correction_type multi-scan
_exptl_absorpt_process_details SADABS
_exptl_crystal_colour green
_exptl_crystal_density_diffrn 1.706
_exptl_crystal_density_method 'not measured'
_exptl_crystal_description block
_exptl_crystal_F_000 296
_exptl_crystal_size_max 0.28
_exptl_crystal_size_mid 0.26
_exptl_crystal_size_min 0.26
_refine_diff_density_max 0.602
_refine_diff_density_min -0.645
_refine_diff_density_rms 0.165
_refine_ls_extinction_method none
_refine_ls_goodness_of_fit_ref 1.017
_refine_ls_hydrogen_treatment constr
_refine_ls_matrix_type full
_refine_ls_number_parameters 144
_refine_ls_number_reflns 2166
_refine_ls_number_restraints 0
_refine_ls_restrained_S_all 1.017
_refine_ls_R_factor_all 0.0446
_refine_ls_R_factor_gt 0.0410
_refine_ls_shift/su_max 0.000
_refine_ls_shift/su_mean 0.000
_refine_ls_structure_factor_coef Fsqd
_refine_ls_weighting_details 'calc w=1/[\s^2^(Fo^2^)+(0.0948P)^2^+0.9604P] where P=(Fo^2^+2Fc^2^)/3'
_refine_ls_weighting_scheme calc
_refine_ls_wR_factor_gt 0.1335
_refine_ls_wR_factor_ref 0.1489
_reflns_number_gt 2003
_reflns_number_total 2166
_reflns_threshold_expression >2sigma(I)
_cod_data_source_file 1267-3238.cff
_cod_data_source_block I
_cod_depositor_comments
;
The following automatic conversions were performed:
'_symmetry_cell_setting' value 'Triclinic' changed to 'triclinic'
according to '/home/saulius/struct/CIF-dictionaries/cif_core.dic'
dictionary named 'cif_core.dic' version 2.4.1 from
2010-06-29.

'_exptl_absorpt_correction_type' value 'Multi-Scan' changed
to 'multi-scan' according to
'/home/saulius/struct/CIF-dictionaries/cif_core.dic' dictionary named
'cif_core.dic' version 2.4.1 from 2010-06-29.

Automatic conversion script
Id: cif_fix_enum 1555 2011-01-17 13:19:09Z saulius 
;
_cod_original_sg_symbol_H-M P-1
_cod_database_code 8102876

loop_
_symmetry_equiv_pos_as_xyz
'x, y, z'
'-x, -y, -z'

loop_
_atom_site_label
_atom_site_type_symbol
_atom_site_fract_x
_atom_site_fract_y
_atom_site_fract_z
_atom_site_U_iso_or_equiv
_atom_site_adp_type
_atom_site_occupancy
_atom_site_symmetry_multiplicity
_atom_site_calc_flag
_atom_site_refinement_flags
_atom_site_disorder_assembly
_atom_site_disorder_group
Ni1 Ni 0.5000 0.5000 1.0000 0.0185(2) Uani 1 2 d S . .
C1 C 0.2414(6) 0.4352(4) 0.3127(3) 0.0233(7) Uani 1 1 d . . .
C2 C 0.1207(6) 0.4698(4) 0.4122(3) 0.0205(7) Uani 1 1 d . . .
C3 C 0.0768(6) 0.3563(4) 0.4825(3) 0.0193(7) Uani 1 1 d . . .
C4 C -0.0459(6) 0.3851(4) 0.5695(3) 0.0211(7) Uani 1 1 d . . .
C5 C 0.5044(7) 0.2083(4) 0.8491(3) 0.0255(7) Uani 1 1 d . . .
H5 H 0.3743 0.2407 0.8030 0.031 Uiso 1 1 calc R . .
C6 C 0.7274(10) -0.0029(6) 0.8924(5) 0.0580(15) Uani 1 1 d . . .
H6A H 0.8153 0.0764 0.9558 0.087 Uiso 1 1 calc R . .
H6B H 0.8354 -0.0311 0.8456 0.087 Uiso 1 1 calc R . .
H6C H 0.6593 -0.0964 0.9209 0.087 Uiso 1 1 calc R . .
C7 C 0.3735(9) -0.0487(5) 0.7287(4) 0.0436(11) Uani 1 1 d . . .
H7A H 0.2582 0.0070 0.6873 0.065 Uiso 1 1 calc R . .
H7B H 0.2892 -0.1363 0.7575 0.065 Uiso 1 1 calc R . .
H7C H 0.4667 -0.0892 0.6784 0.065 Uiso 1 1 calc R . .
Cl1 Cl 0.18430(17) 0.17848(11) 0.46563(8) 0.0313(3) Uani 1 1 d . . .
Cl2 Cl -0.11033(17) 0.23922(11) 0.65462(8) 0.0312(3) Uani 1 1 d . . .
N1 N 0.5348(6) 0.0610(4) 0.8243(3) 0.0280(7) Uani 1 1 d . . .
O1 O 0.4658(5) 0.4683(4) 0.3334(2) 0.0425(8) Uani 1 1 d . . .
O2 O 0.1009(5) 0.3754(3) 0.2179(2) 0.0300(6) Uani 1 1 d . . .
O3 O 0.6352(4) 0.3089(3) 0.9293(2) 0.0257(6) Uani 1 1 d . . .
O4 O 0.6550(5) 0.4520(3) 1.1554(2) 0.0298(6) Uani 1 1 d . . .
H4A H 0.5839 0.4509 1.2079 0.045 Uiso 1 1 d R . .
H4B H 0.7889 0.4266 1.1626 0.045 Uiso 1 1 d R . .
O5 O 0.8198(4) 0.6495(3) 0.9930(2) 0.0245(5) Uani 1 1 d . . .
H5A H 0.8359 0.6522 0.9270 0.037 Uiso 1 1 d R . .
H5B H 0.9355 0.6479 1.0457 0.037 Uiso 1 1 d R . .

loop_
_atom_site_aniso_label
_atom_site_aniso_U_11
_atom_site_aniso_U_22
_atom_site_aniso_U_33
_atom_site_aniso_U_23
_atom_site_aniso_U_13
_atom_site_aniso_U_12
Ni1 0.0182(3) 0.0200(3) 0.0182(3) 0.0019(2) 0.0059(2) 0.0050(2)
C1 0.0199(16) 0.0293(18) 0.0230(17) 0.0045(14) 0.0075(13) 0.0075(14)
C2 0.0145(14) 0.0289(17) 0.0166(15) -0.0024(13) 0.0048(12) 0.0007(13)
C3 0.0171(15) 0.0195(15) 0.0214(16) -0.0005(13) 0.0050(13) 0.0051(12)
C4 0.0183(16) 0.0239(16) 0.0194(16) 0.0016(13) 0.0047(12) -0.0010(13)
C5 0.0245(17) 0.0234(17) 0.0299(19) 0.0046(14) 0.0050(14) 0.0089(14)
C6 0.053(3) 0.033(2) 0.080(4) 0.002(2) -0.013(3) 0.025(2)
C7 0.042(2) 0.029(2) 0.052(3) -0.0089(19) 0.001(2) 0.0037(18)
Cl1 0.0371(5) 0.0251(5) 0.0361(5) 0.0022(4) 0.0136(4) 0.0128(4)
Cl2 0.0364(5) 0.0286(5) 0.0334(5) 0.0112(4) 0.0163(4) 0.0048(4)
N1 0.0303(16) 0.0209(14) 0.0317(17) 0.0021(12) 0.0055(13) 0.0048(12)
O1 0.0180(13) 0.083(2) 0.0249(14) -0.0014(14) 0.0075(11) 0.0049(14)
O2 0.0229(13) 0.0435(15) 0.0231(13) -0.0027(11) 0.0079(10) 0.0061(11)
O3 0.0234(13) 0.0252(12) 0.0276(13) -0.0028(10) 0.0029(10) 0.0092(10)
O4 0.0255(13) 0.0517(17) 0.0215(12) 0.0151(12) 0.0111(10) 0.0208(12)
O5 0.0219(12) 0.0260(12) 0.0252(13) 0.0039(10) 0.0067(10) 0.0009(10)

loop_
_atom_type_symbol
_atom_type_description
_atom_type_scat_dispersion_real
_atom_type_scat_dispersion_imag
_atom_type_scat_source
C C 0.0033 0.0016 'International Tables Vol C Tables 4.2.6.8 and 6.1.1.4'
H H 0.0000 0.0000 'International Tables Vol C Tables 4.2.6.8 and 6.1.1.4'
N N 0.0061 0.0033 'International Tables Vol C Tables 4.2.6.8 and 6.1.1.4'
O O 0.0106 0.0060 'International Tables Vol C Tables 4.2.6.8 and 6.1.1.4'
Cl Cl 0.1484 0.1585 'International Tables Vol C Tables 4.2.6.8 and 6.1.1.4'
Ni Ni 0.3393 1.1124 'International Tables Vol C Tables 4.2.6.8 and 6.1.1.4'

loop_
_geom_angle_atom_site_label_1
_geom_angle_atom_site_label_2
_geom_angle_atom_site_label_3
_geom_angle
_geom_angle_site_symmetry_1
_geom_angle_site_symmetry_3
_geom_angle_publ_flag
O4 Ni1 O4 180.000(1) 2_667 . ?
O4 Ni1 O5 89.24(11) 2_667 . ?
O4 Ni1 O5 90.76(11) . . ?
O4 Ni1 O5 90.76(11) 2_667 2_667 ?
O4 Ni1 O5 89.24(11) . 2_667 ?
O5 Ni1 O5 180.0 . 2_667 ?
O4 Ni1 O3 92.42(11) 2_667 . ?
O4 Ni1 O3 87.58(11) . . ?
O5 Ni1 O3 87.89(10) . . ?
O5 Ni1 O3 92.11(10) 2_667 . ?
O4 Ni1 O3 87.58(11) 2_667 2_667 ?
O4 Ni1 O3 92.42(11) . 2_667 ?
O5 Ni1 O3 92.11(10) . 2_667 ?
O5 Ni1 O3 87.89(10) 2_667 2_667 ?
O3 Ni1 O3 180.000(1) . 2_667 ?
O1 C1 O2 126.8(3) . . ?
O1 C1 C2 117.2(3) . . ?
O2 C1 C2 116.0(3) . . ?
C3 C2 C4 118.9(3) . 2_566 ?
C3 C2 C1 121.0(3) . . ?
C4 C2 C1 120.1(3) 2_566 . ?
C2 C3 C4 120.8(3) . . ?
C2 C3 Cl1 119.3(3) . . ?
C4 C3 Cl1 119.8(3) . . ?
C2 C4 C3 120.3(3) 2_566 . ?
C2 C4 Cl2 119.0(3) 2_566 . ?
C3 C4 Cl2 120.7(3) . . ?
O3 C5 N1 125.6(3) . . ?
O3 C5 H5 117.2 . . ?
N1 C5 H5 117.2 . . ?
N1 C6 H6A 109.5 . . ?
N1 C6 H6B 109.5 . . ?
H6A C6 H6B 109.5 . . ?
N1 C6 H6C 109.5 . . ?
H6A C6 H6C 109.5 . . ?
H6B C6 H6C 109.5 . . ?
N1 C7 H7A 109.5 . . ?
N1 C7 H7B 109.5 . . ?
H7A C7 H7B 109.5 . . ?
N1 C7 H7C 109.5 . . ?
H7A C7 H7C 109.5 . . ?
H7B C7 H7C 109.5 . . ?
C5 N1 C6 121.7(4) . . ?
C5 N1 C7 122.0(3) . . ?
C6 N1 C7 116.3(4) . . ?
C5 O3 Ni1 120.9(2) . . ?
Ni1 O4 H4A 121.7 . . ?
Ni1 O4 H4B 116.8 . . ?
H4A O4 H4B 121.3 . . ?
Ni1 O5 H5A 112.3 . . ?
Ni1 O5 H5B 114.3 . . ?
H5A O5 H5B 121.3 . . ?

loop_
_geom_bond_atom_site_label_1
_geom_bond_atom_site_label_2
_geom_bond_distance
_geom_bond_site_symmetry_2
_geom_bond_publ_flag
Ni1 O4 2.008(3) 2_667 ?
Ni1 O4 2.008(3) . ?
Ni1 O5 2.087(2) . ?
Ni1 O5 2.087(2) 2_667 ?
Ni1 O3 2.091(2) . ?
Ni1 O3 2.091(2) 2_667 ?
C1 O1 1.240(5) . ?
C1 O2 1.257(4) . ?
C1 C2 1.528(4) . ?
C2 C3 1.377(5) . ?
C2 C4 1.384(5) 2_566 ?
C3 C4 1.400(5) . ?
C3 Cl1 1.734(3) . ?
C4 C2 1.384(5) 2_566 ?
C4 Cl2 1.735(3) . ?
C5 O3 1.248(4) . ?
C5 N1 1.309(5) . ?
C5 H5 0.9300 . ?
C6 N1 1.446(6) . ?
C6 H6A 0.9600 . ?
C6 H6B 0.9600 . ?
C6 H6C 0.9600 . ?
C7 N1 1.457(5) . ?
C7 H7A 0.9600 . ?
C7 H7B 0.9600 . ?
C7 H7C 0.9600 . ?
O4 H4A 0.8201 . ?
O4 H4B 0.8201 . ?
O5 H5A 0.8201 . ?
O5 H5B 0.8200 . ?

loop_
_geom_torsion_atom_site_label_1
_geom_torsion_atom_site_label_2
_geom_torsion_atom_site_label_3
_geom_torsion_atom_site_label_4
_geom_torsion
_geom_torsion_site_symmetry_1
_geom_torsion_site_symmetry_2
_geom_torsion_site_symmetry_3
_geom_torsion_site_symmetry_4
_geom_torsion_publ_flag
O1 C1 C2 C3 -89.7(4) . . . . ?
O2 C1 C2 C3 90.2(4) . . . . ?
O1 C1 C2 C4 92.5(4) . . . 2_566 ?
O2 C1 C2 C4 -87.5(4) . . . 2_566 ?
C4 C2 C3 C4 1.3(5) 2_566 . . . ?
C1 C2 C3 C4 -176.4(3) . . . . ?
C4 C2 C3 Cl1 -176.5(2) 2_566 . . . ?
C1 C2 C3 Cl1 5.8(4) . . . . ?
C2 C3 C4 C2 -1.3(5) . . . 2_566 ?
Cl1 C3 C4 C2 176.4(2) . . . 2_566 ?
C2 C3 C4 Cl2 177.7(3) . . . . ?
Cl1 C3 C4 Cl2 -4.5(4) . . . . ?
O3 C5 N1 C6 1.7(6) . . . . ?
O3 C5 N1 C7 -179.8(4) . . . . ?
N1 C5 O3 Ni1 -155.5(3) . . . . ?
O4 Ni1 O3 C5 -45.5(3) 2_667 . . . ?
O4 Ni1 O3 C5 134.5(3) . . . . ?
O5 Ni1 O3 C5 -134.7(3) . . . . ?
O5 Ni1 O3 C5 45.3(3) 2_667 . . . ?
O3 Ni1 O3 C5 -84(100) 2_667 . . . ?
